data_4330956
loop_
_publ_author_name
'Jian Lin'
'Justin N. Cross'
'Juan Diwu'
'Matthew J. Polinski'
'Eric M. Villa'
'Thomas E. Albrecht-Schmitt'

_publ_section_title
;
 Unusual Coordination for Plutonium(IV), Cerium(IV), and Zirconium(IV) in
 the Cationic Layered Materials [M2Te4O11]X2 (M = Pu, Ce, Zr; X = Cl, Br)
;
_journal_name_full 'Inorganic Chemistry'
_journal_page_first 11949
_journal_page_last 11954
_journal_paper_doi 10.1021/ic301846g
_journal_volume 51
_journal_year 2012
_chemical_formula_moiety '[Ce2Te4O11]Cl2'
_chemical_formula_sum 'Ce2 Cl2 O11 Te4'
_chemical_formula_weight 1037.54
_chemical_name_common 'Cerium tellurite chloride'
_chemical_name_systematic
; 
 ? 
;
_space_group_IT_number 2
_symmetry_cell_setting triclinic
_symmetry_space_group_name_Hall '-P 1'
_symmetry_space_group_name_H-M 'P -1'
_atom_sites_solution_hydrogens none
_atom_sites_solution_primary direct
_atom_sites_solution_secondary difmap
_audit_creation_method SHELXL-97
_cell_angle_alpha 108.537(2)
_cell_angle_beta 108.932(2)
_cell_angle_gamma 98.327(2)
_cell_formula_units_Z 2
_cell_length_a 8.1046(19)
_cell_length_b 9.521(2)
_cell_length_c 10.423(3)
_cell_measurement_reflns_used 3262
_cell_measurement_temperature 100(2)
_cell_measurement_theta_max 27.700
_cell_measurement_theta_min 1.269
_cell_volume 693.2(3)
_computing_cell_refinement 'smart saint'
_computing_data_collection smart
_computing_data_reduction SAINT
_computing_molecular_graphics 'SHELXP-97 (Sheldrick, 1997)'
_computing_publication_material 'SHELXCIF-97 (Sheldrick, 2000)'
_computing_structure_refinement 'SHELXL-97 (Sheldrick, 1997)'
_computing_structure_solution 'SHELXS-97 (Sheldrick, 1990)'
_diffrn_ambient_temperature 100(2)
_diffrn_detector_area_resol_mean 0
_diffrn_measured_fraction_theta_full 0.969
_diffrn_measured_fraction_theta_max 0.969
_diffrn_measurement_device_type 'BRUKER apex II'
_diffrn_measurement_method '0.5 wide w/ exposures'
_diffrn_radiation_monochromator 'Quazar optics'
_diffrn_radiation_source 'Imus microfocused'
_diffrn_radiation_type MoK\a
_diffrn_radiation_wavelength 0.71073
_diffrn_reflns_av_R_equivalents 0.0254
_diffrn_reflns_av_sigmaI/netI 0.0266
_diffrn_reflns_limit_h_max 10
_diffrn_reflns_limit_h_min -10
_diffrn_reflns_limit_k_max 12
_diffrn_reflns_limit_k_min -12
_diffrn_reflns_limit_l_max 13
_diffrn_reflns_limit_l_min -13
_diffrn_reflns_number 8087
_diffrn_reflns_theta_full 27.70
_diffrn_reflns_theta_max 27.70
_diffrn_reflns_theta_min 2.24
_exptl_absorpt_coefficient_mu 15.163
_exptl_absorpt_correction_T_max 0.859
_exptl_absorpt_correction_T_min 0.702
_exptl_absorpt_correction_type numerical
_exptl_absorpt_process_details SHELTXPREP
_exptl_crystal_colour Yellow
_exptl_crystal_density_diffrn 4.971
_exptl_crystal_density_meas ?
_exptl_crystal_description Tablet
_exptl_crystal_F_000 892
_exptl_crystal_size_max 0.100
_exptl_crystal_size_mid 0.020
_exptl_crystal_size_min 0.010
_refine_diff_density_max 8.783
_refine_diff_density_min -3.988
_refine_diff_density_rms 0.425
_refine_ls_extinction_method none
_refine_ls_goodness_of_fit_ref 1.269
_refine_ls_hydrogen_treatment none
_refine_ls_matrix_type full
_refine_ls_number_parameters 172
_refine_ls_number_reflns 3160
_refine_ls_number_restraints 12
_refine_ls_restrained_S_all 1.393
_refine_ls_R_factor_all 0.0453
_refine_ls_R_factor_gt 0.0436
_refine_ls_shift/su_max 0.000
_refine_ls_shift/su_mean 0.000
_refine_ls_structure_factor_coef Fsqd
_refine_ls_weighting_details 'calc w=1/[\s^2^(Fo^2^)+(0.0100P)^2^+27.4425P] where P=(Fo^2^+2Fc^2^)/3'
_refine_ls_weighting_scheme calc
_refine_ls_wR_factor_gt 0.0950
_refine_ls_wR_factor_ref 0.0959
_reflns_number_gt 2991
_reflns_number_total 3160
_reflns_threshold_expression >2sigma(I)
_cod_data_source_file ic301846g_si_002_2.cif
_cod_data_source_block '[Ce2Te4O11]Cl2'
_cod_depositor_comments
;
The following automatic conversions were performed:

'_exptl_crystal_density_meas' value 'N/A' was changed to '?' - the
value is perceived as not measured.

Automatic conversion script
Id: cif_fix_values 3008 2015-01-20 13:52:24Z robertas 
;
_cod_database_code 4330956

loop_
_symmetry_equiv_pos_as_xyz
'x, y, z'
'-x, -y, -z'

loop_
_atom_site_label
_atom_site_type_symbol
_atom_site_fract_x
_atom_site_fract_y
_atom_site_fract_z
_atom_site_U_iso_or_equiv
_atom_site_adp_type
_atom_site_occupancy
_atom_site_symmetry_multiplicity
_atom_site_calc_flag
_atom_site_refinement_flags
Ce1 Ce 0.12158(8) 0.38211(7) 0.38334(6) 0.00954(15) Uani 1 1 d .
Ce2 Ce 0.62110(7) -0.11337(7) -0.11836(6) 0.00876(14) Uani 1 1 d .
Te4 Te 0.00468(10) 0.27056(8) -0.00676(8) 0.01062(16) Uani 1 1 d .
Te3 Te 0.25467(10) 0.50808(8) 0.80301(8) 0.01215(17) Uani 1 1 d .
Te2 Te 0.20371(10) 0.03580(8) -0.26329(8) 0.01247(17) Uani 1 1 d .
Te1 Te 0.53039(10) 0.23467(8) 0.54670(8) 0.01261(17) Uani 1 1 d .
Cl2 Cl 0.3712(5) 0.6047(4) 1.1132(3) 0.0302(8) Uani 1 1 d U
Cl1 Cl -0.1107(6) 0.1230(6) -0.3790(4) 0.0453(10) Uani 1 1 d U
O6 O 0.4004(11) 0.0110(10) -0.1181(9) 0.0153(16) Uani 1 1 d .
O3 O 0.3366(12) 0.3191(11) 0.5293(11) 0.026(2) Uani 1 1 d .
O2 O 0.5125(13) -0.1444(11) -0.3494(10) 0.027(2) Uani 1 1 d .
O9 O 0.1134(11) 0.4923(10) 0.6108(9) 0.0149(16) Uani 1 1 d .
O5 O 0.1660(11) 0.1432(9) -0.0894(9) 0.0144(16) Uani 1 1 d .
O8 O 0.0750(11) 0.6082(9) 0.8452(9) 0.0131(16) Uani 1 1 d .
O11 O 0.8254(11) -0.2621(9) -0.1656(9) 0.0133(16) Uani 1 1 d .
O4 O 0.0587(10) -0.1572(9) -0.3198(8) 0.0139(16) Uani 1 1 d .
O1 O 0.3001(11) 0.5892(9) 0.4135(9) 0.0182(18) Uani 1 1 d .
O7 O 0.4319(10) 0.6762(9) 0.8410(9) 0.0147(16) Uani 1 1 d .
O10 O -0.1737(10) 0.0931(9) -0.0622(8) 0.0108(15) Uani 1 1 d .

loop_
_atom_site_aniso_label
_atom_site_aniso_U_11
_atom_site_aniso_U_22
_atom_site_aniso_U_33
_atom_site_aniso_U_23
_atom_site_aniso_U_13
_atom_site_aniso_U_12
Ce1 0.0043(3) 0.0112(3) 0.0058(3) -0.0032(2) 0.0000(2) 0.0003(2)
Ce2 0.0040(3) 0.0091(3) 0.0068(3) -0.0022(2) 0.0003(2) -0.0001(2)
Te4 0.0151(3) 0.0068(3) 0.0146(3) 0.0057(3) 0.0101(3) 0.0028(3)
Te3 0.0138(3) 0.0110(3) 0.0162(4) 0.0092(3) 0.0073(3) 0.0040(3)
Te2 0.0182(4) 0.0120(3) 0.0143(3) 0.0093(3) 0.0100(3) 0.0069(3)
Te1 0.0178(4) 0.0095(3) 0.0162(4) 0.0086(3) 0.0098(3) 0.0046(3)
Cl2 0.0425(17) 0.0467(18) 0.0148(13) 0.0173(12) 0.0121(12) 0.0365(15)
Cl1 0.062(2) 0.079(2) 0.0242(15) 0.0317(16) 0.0231(14) 0.0619(19)
O6 0.009(4) 0.019(4) 0.016(4) 0.004(3) 0.005(3) 0.004(3)
O3 0.011(4) 0.030(5) 0.033(5) 0.013(4) 0.003(4) 0.004(4)
O2 0.029(5) 0.027(5) 0.013(4) 0.002(4) 0.004(4) -0.003(4)
O9 0.010(4) 0.023(4) 0.009(4) 0.002(3) 0.004(3) 0.004(3)
O5 0.016(4) 0.014(4) 0.014(4) 0.002(3) 0.009(3) 0.007(3)
O8 0.013(4) 0.019(4) 0.012(4) 0.005(3) 0.010(3) 0.009(3)
O11 0.012(4) 0.016(4) 0.012(4) 0.005(3) 0.005(3) 0.005(3)
O4 0.010(4) 0.014(4) 0.009(4) -0.002(3) 0.002(3) -0.004(3)
O1 0.009(4) 0.011(4) 0.021(4) -0.007(3) 0.008(3) -0.007(3)
O7 0.008(4) 0.009(4) 0.018(4) -0.001(3) 0.002(3) -0.004(3)
O10 0.007(3) 0.007(3) 0.012(4) -0.001(3) 0.003(3) -0.002(3)

loop_
_atom_type_symbol
_atom_type_description
_atom_type_scat_dispersion_real
_atom_type_scat_dispersion_imag
_atom_type_scat_source
Ce Ce -0.2486 2.6331 'International Tables Vol C Tables 4.2.6.8 and 6.1.1.4'
Cl Cl 0.1484 0.1585 'International Tables Vol C Tables 4.2.6.8 and 6.1.1.4'
O O 0.0106 0.0060 'International Tables Vol C Tables 4.2.6.8 and 6.1.1.4'
Te Te -0.5308 1.6751 'International Tables Vol C Tables 4.2.6.8 and 6.1.1.4'

loop_
_geom_angle_atom_site_label_1
_geom_angle_atom_site_label_2
_geom_angle_atom_site_label_3
_geom_angle
_geom_angle_site_symmetry_1
_geom_angle_site_symmetry_3
O1 Ce1 O4 171.3(3) . 2
O1 Ce1 O3 94.1(4) . .
O4 Ce1 O3 88.2(3) 2 .
O1 Ce1 O9 92.1(3) . .
O4 Ce1 O9 96.6(3) 2 .
O3 Ce1 O9 76.0(3) . .
O1 Ce1 O9 90.9(3) . 2_566
O4 Ce1 O9 92.7(3) 2 2_566
O3 Ce1 O9 140.3(3) . 2_566
O9 Ce1 O9 64.5(3) . 2_566
O1 Ce1 O11 86.3(3) . 2_655
O4 Ce1 O11 85.1(3) 2 2_655
O3 Ce1 O11 95.4(3) . 2_655
O9 Ce1 O11 171.1(3) . 2_655
O9 Ce1 O11 124.2(3) 2_566 2_655
O1 Ce1 O8 86.4(3) . 2_566
O4 Ce1 O8 88.3(3) 2 2_566
O3 Ce1 O8 157.8(3) . 2_566
O9 Ce1 O8 126.2(3) . 2_566
O9 Ce1 O8 61.8(3) 2_566 2_566
O11 Ce1 O8 62.5(3) 2_655 2_566
O1 Ce1 Te3 89.8(2) . 2_566
O4 Ce1 Te3 89.2(2) 2 2_566
O3 Ce1 Te3 170.0(3) . 2_566
O9 Ce1 Te3 94.7(2) . 2_566
O9 Ce1 Te3 30.24(19) 2_566 2_566
O11 Ce1 Te3 94.00(19) 2_655 2_566
O8 Ce1 Te3 31.58(17) 2_566 2_566
O1 Ce1 Te4 87.0(2) . .
O4 Ce1 Te4 84.8(2) 2 .
O3 Ce1 Te4 124.5(3) . .
O9 Ce1 Te4 159.6(2) . .
O9 Ce1 Te4 95.10(19) 2_566 .
O11 Ce1 Te4 29.14(19) 2_655 .
O8 Ce1 Te4 33.36(17) 2_566 .
Te3 Ce1 Te4 64.87(2) 2_566 .
O1 Ce1 Ce1 91.7(2) . 2_566
O4 Ce1 Ce1 95.4(2) 2 2_566
O3 Ce1 Ce1 108.9(3) . 2_566
O9 Ce1 Ce1 33.0(2) . 2_566
O9 Ce1 Ce1 31.45(19) 2_566 2_566
O11 Ce1 Ce1 155.65(19) 2_655 2_566
O8 Ce1 Ce1 93.20(18) 2_566 2_566
Te3 Ce1 Ce1 61.69(3) 2_566 2_566
Te4 Ce1 Ce1 126.55(3) . 2_566
O10 Ce2 O7 174.9(3) 1_655 1_544
O10 Ce2 O2 91.3(3) 1_655 .
O7 Ce2 O2 93.1(3) 1_544 .
O10 Ce2 O6 93.6(3) 1_655 .
O7 Ce2 O6 89.7(3) 1_544 .
O2 Ce2 O6 80.7(3) . .
O10 Ce2 O11 89.2(3) 1_655 .
O7 Ce2 O11 88.3(3) 1_544 .
O2 Ce2 O11 89.3(3) . .
O6 Ce2 O11 169.8(3) . .
O10 Ce2 O5 86.0(3) 1_655 2_655
O7 Ce2 O5 88.9(3) 1_544 2_655
O2 Ce2 O5 152.0(3) . 2_655
O6 Ce2 O5 127.3(3) . 2_655
O11 Ce2 O5 62.7(3) . 2_655
O10 Ce2 O6 91.5(3) 1_655 2_655
O7 Ce2 O6 86.3(3) 1_544 2_655
O2 Ce2 O6 146.6(3) . 2_655
O6 Ce2 O6 65.9(3) . 2_655
O11 Ce2 O6 123.9(3) . 2_655
O5 Ce2 O6 61.4(3) 2_655 2_655
O10 Ce2 Te2 86.1(2) 1_655 2_655
O7 Ce2 Te2 89.7(2) 1_544 2_655
O2 Ce2 Te2 176.0(3) . 2_655
O6 Ce2 Te2 96.4(2) . 2_655
O11 Ce2 Te2 93.67(19) . 2_655
O5 Ce2 Te2 30.92(18) 2_655 2_655
O6 Ce2 Te2 30.66(19) 2_655 2_655
O10 Ce2 Te4 86.0(2) 1_655 2_655
O7 Ce2 Te4 89.7(2) 1_544 2_655
O2 Ce2 Te4 118.0(3) . 2_655
O6 Ce2 Te4 161.3(2) . 2_655
O11 Ce2 Te4 28.80(19) . 2_655
O5 Ce2 Te4 34.00(18) 2_655 2_655
O6 Ce2 Te4 95.38(19) 2_655 2_655
Te2 Ce2 Te4 64.908(19) 2_655 2_655
O10 Ce2 Ce2 93.0(2) 1_655 2_655
O7 Ce2 Ce2 87.5(2) 1_544 2_655
O2 Ce2 Ce2 114.8(3) . 2_655
O6 Ce2 Ce2 34.0(2) . 2_655
O11 Ce2 Ce2 155.73(19) . 2_655
O5 Ce2 Ce2 93.27(18) 2_655 2_655
O6 Ce2 Ce2 31.88(19) 2_655 2_655
Te2 Ce2 Ce2 62.42(2) 2_655 2_655
Te4 Ce2 Ce2 127.26(3) 2_655 2_655
O10 Te4 O11 98.5(3) . 2_655
O10 Te4 O8 91.8(3) . 2_566
O11 Te4 O8 78.1(3) 2_655 2_566
O10 Te4 O5 91.8(3) . .
O11 Te4 O5 77.1(3) 2_655 .
O8 Te4 O5 155.2(3) 2_566 .
O10 Te4 Ce1 95.1(2) . .
O11 Te4 Ce1 37.7(2) 2_655 .
O8 Te4 Ce1 40.4(2) 2_566 .
O5 Te4 Ce1 114.8(2) . .
O10 Te4 Ce2 94.9(2) . 2_655
O11 Te4 Ce2 37.2(2) 2_655 2_655
O8 Te4 Ce2 115.3(2) 2_566 2_655
O5 Te4 Ce2 39.9(2) . 2_655
Ce1 Te4 Ce2 74.85(2) . 2_655
O7 Te3 O9 94.3(4) . .
O7 Te3 O8 100.0(4) . .
O9 Te3 O8 80.4(3) . .
O7 Te3 Cl2 86.6(3) . .
O9 Te3 Cl2 156.9(2) . .
O8 Te3 Cl2 76.7(2) . .
O7 Te3 Ce1 97.4(3) . 2_566
O9 Te3 Ce1 39.4(2) . 2_566
O8 Te3 Ce1 41.1(2) . 2_566
Cl2 Te3 Ce1 117.53(7) . 2_566
O4 Te2 O6 93.7(4) . .
O4 Te2 O5 100.0(3) . .
O6 Te2 O5 80.2(3) . .
O4 Te2 Cl1 88.4(3) . .
O6 Te2 Cl1 157.9(3) . .
O5 Te2 Cl1 77.7(3) . .
O4 Te2 Ce2 95.5(2) . 2_655
O6 Te2 Ce2 40.2(2) . 2_655
O5 Te2 Ce2 40.3(2) . 2_655
Cl1 Te2 Ce2 117.68(8) . 2_655
O1 Te1 O2 95.8(4) 2_666 2_655
O1 Te1 O3 96.4(4) 2_666 .
O2 Te1 O3 98.7(5) 2_655 .
Te2 O6 Ce2 136.2(4) . .
Te2 O6 Ce2 109.2(3) . 2_655
Ce2 O6 Ce2 114.1(3) . 2_655
Te1 O3 Ce1 145.9(6) . .
Te1 O2 Ce2 155.9(6) 2_655 .
Te3 O9 Ce1 134.1(4) . .
Te3 O9 Ce1 110.3(3) . 2_566
Ce1 O9 Ce1 115.5(3) . 2_566
Te2 O5 Te4 145.0(4) . .
Te2 O5 Ce2 108.8(3) . 2_655
Te4 O5 Ce2 106.1(3) . 2_655
Te3 O8 Te4 146.1(4) . 2_566
Te3 O8 Ce1 107.3(3) . 2_566
Te4 O8 Ce1 106.2(3) 2_566 2_566
Te4 O11 Ce2 114.0(4) 2_655 .
Te4 O11 Ce1 113.1(4) 2_655 2_655
Ce2 O11 Ce1 132.6(3) . 2_655
Te2 O4 Ce1 177.5(5) . 2
Te1 O1 Ce1 174.8(5) 2_666 .
Te3 O7 Ce2 174.3(5) . 1_566
Te4 O10 Ce2 177.8(4) . 1_455

loop_
_geom_bond_atom_site_label_1
_geom_bond_atom_site_label_2
_geom_bond_distance
_geom_bond_site_symmetry_2
Ce1 O1 2.136(8) .
Ce1 O4 2.173(8) 2
Ce1 O3 2.207(9) .
Ce1 O9 2.295(8) .
Ce1 O9 2.398(8) 2_566
Ce1 O11 2.402(8) 2_655
Ce1 O8 2.438(8) 2_566
Ce1 Te3 3.5406(11) 2_566
Ce1 Te4 3.6084(14) .
Ce1 Ce1 3.9696(13) 2_566
Ce2 O10 2.159(7) 1_655
Ce2 O7 2.167(8) 1_544
Ce2 O2 2.181(9) .
Ce2 O6 2.284(8) .
Ce2 O11 2.398(8) .
Ce2 O5 2.419(8) 2_655
Ce2 O6 2.420(8) 2_655
Ce2 Te2 3.5423(14) 2_655
Ce2 Te4 3.6233(11) 2_655
Ce2 Ce2 3.9477(13) 2_655
Te4 O10 1.847(7) .
Te4 O11 1.911(8) 2_655
Te4 O8 2.066(7) 2_566
Te4 O5 2.109(8) .
Te4 Ce2 3.6233(11) 2_655
Te3 O7 1.828(8) .
Te3 O9 1.902(8) .
Te3 O8 1.943(8) .
Te3 Cl2 2.840(3) .
Te3 Ce1 3.5406(11) 2_566
Te2 O4 1.828(8) .
Te2 O6 1.912(8) .
Te2 O5 1.923(8) .
Te2 Cl1 2.809(3) .
Te2 Ce2 3.5423(14) 2_655
Te1 O1 1.842(8) 2_666
Te1 O2 1.848(9) 2_655
Te1 O3 1.849(9) .
O6 Ce2 2.420(8) 2_655
O2 Te1 1.848(9) 2_655
O9 Ce1 2.398(8) 2_566
O5 Ce2 2.419(8) 2_655
O8 Te4 2.066(7) 2_566
O8 Ce1 2.438(8) 2_566
O11 Te4 1.911(8) 2_655
O11 Ce1 2.402(8) 2_655
O4 Ce1 2.173(8) 2
O1 Te1 1.842(8) 2_666
O7 Ce2 2.167(8) 1_566
O10 Ce2 2.159(7) 1_455

loop_
_geom_torsion_atom_site_label_1
_geom_torsion_atom_site_label_2
_geom_torsion_atom_site_label_3
_geom_torsion_atom_site_label_4
_geom_torsion
_geom_torsion_site_symmetry_1
_geom_torsion_site_symmetry_4
O1 Ce1 Te4 O10 -174.8(3) . .
O4 Ce1 Te4 O10 8.0(3) 2 .
O3 Ce1 Te4 O10 92.2(4) . .
O9 Ce1 Te4 O10 -87.0(7) . .
O9 Ce1 Te4 O10 -84.2(3) 2_566 .
O11 Ce1 Te4 O10 97.3(5) 2_655 .
O8 Ce1 Te4 O10 -86.8(4) 2_566 .
Te3 Ce1 Te4 O10 -83.6(2) 2_566 .
Ce1 Ce1 Te4 O10 -84.9(2) 2_566 .
O1 Ce1 Te4 O11 87.9(5) . 2_655
O4 Ce1 Te4 O11 -89.3(5) 2 2_655
O3 Ce1 Te4 O11 -5.0(5) . 2_655
O9 Ce1 Te4 O11 175.7(7) . 2_655
O9 Ce1 Te4 O11 178.5(5) 2_566 2_655
O8 Ce1 Te4 O11 176.0(5) 2_566 2_655
Te3 Ce1 Te4 O11 179.1(4) 2_566 2_655
Ce1 Ce1 Te4 O11 177.8(4) 2_566 2_655
O1 Ce1 Te4 O8 -88.1(4) . 2_566
O4 Ce1 Te4 O8 94.7(4) 2 2_566
O3 Ce1 Te4 O8 179.0(5) . 2_566
O9 Ce1 Te4 O8 -0.2(7) . 2_566
O9 Ce1 Te4 O8 2.5(4) 2_566 2_566
O11 Ce1 Te4 O8 -176.0(5) 2_655 2_566
Te3 Ce1 Te4 O8 3.1(4) 2_566 2_566
Ce1 Ce1 Te4 O8 1.8(4) 2_566 2_566
O1 Ce1 Te4 O5 90.8(3) . .
O4 Ce1 Te4 O5 -86.4(3) 2 .
O3 Ce1 Te4 O5 -2.1(4) . .
O9 Ce1 Te4 O5 178.6(7) . .
O9 Ce1 Te4 O5 -178.6(3) 2_566 .
O11 Ce1 Te4 O5 2.9(5) 2_655 .
O8 Ce1 Te4 O5 178.9(4) 2_566 .
Te3 Ce1 Te4 O5 -178.0(2) 2_566 .
Ce1 Ce1 Te4 O5 -179.3(2) 2_566 .
O1 Ce1 Te4 Ce2 91.4(2) . 2_655
O4 Ce1 Te4 Ce2 -85.8(2) 2 2_655
O3 Ce1 Te4 Ce2 -1.5(3) . 2_655
O9 Ce1 Te4 Ce2 179.3(6) . 2_655
O9 Ce1 Te4 Ce2 -178.0(2) 2_566 2_655
O11 Ce1 Te4 Ce2 3.5(4) 2_655 2_655
O8 Ce1 Te4 Ce2 179.5(4) 2_566 2_655
Te3 Ce1 Te4 Ce2 -177.35(2) 2_566 2_655
Ce1 Ce1 Te4 Ce2 -178.66(3) 2_566 2_655
O4 Te2 O6 Ce2 76.7(6) . .
O5 Te2 O6 Ce2 176.3(7) . .
Cl1 Te2 O6 Ce2 171.5(3) . .
Ce2 Te2 O6 Ce2 170.8(9) 2_655 .
O4 Te2 O6 Ce2 -94.1(4) . 2_655
O5 Te2 O6 Ce2 5.5(4) . 2_655
Cl1 Te2 O6 Ce2 0.7(10) . 2_655
O10 Ce2 O6 Te2 99.5(6) 1_655 .
O7 Ce2 O6 Te2 -84.4(6) 1_544 .
O2 Ce2 O6 Te2 8.8(6) . .
O11 Ce2 O6 Te2 -6(2) . .
O5 Ce2 O6 Te2 -172.8(5) 2_655 .
O6 Ce2 O6 Te2 -170.5(9) 2_655 .
Te2 Ce2 O6 Te2 -174.0(6) 2_655 .
Te4 Ce2 O6 Te2 -172.52(11) 2_655 .
Ce2 Ce2 O6 Te2 -170.5(9) 2_655 .
O10 Ce2 O6 Ce2 -90.0(4) 1_655 2_655
O7 Ce2 O6 Ce2 86.1(4) 1_544 2_655
O2 Ce2 O6 Ce2 179.2(4) . 2_655
O11 Ce2 O6 Ce2 164.7(14) . 2_655
O5 Ce2 O6 Ce2 -2.3(5) 2_655 2_655
O6 Ce2 O6 Ce2 0.0 2_655 2_655
Te2 Ce2 O6 Ce2 -3.6(3) 2_655 2_655
Te4 Ce2 O6 Ce2 -2.0(9) 2_655 2_655
O1 Te1 O3 Ce1 82.2(9) 2_666 .
O2 Te1 O3 Ce1 -14.6(10) 2_655 .
O1 Ce1 O3 Te1 -79.0(9) . .
O4 Ce1 O3 Te1 92.6(9) 2 .
O9 Ce1 O3 Te1 -170.1(10) . .
O9 Ce1 O3 Te1 -175.4(7) 2_566 .
O11 Ce1 O3 Te1 7.7(9) 2_655 .
O8 Ce1 O3 Te1 11.6(16) 2_566 .
Te3 Ce1 O3 Te1 168.0(6) 2_566 .
Te4 Ce1 O3 Te1 10.1(11) . .
Ce1 Ce1 O3 Te1 -172.3(8) 2_566 .
O10 Ce2 O2 Te1 106.5(13) 1_655 2_655
O7 Ce2 O2 Te1 -71.0(13) 1_544 2_655
O6 Ce2 O2 Te1 -160.1(14) . 2_655
O11 Ce2 O2 Te1 17.3(13) . 2_655
O5 Ce2 O2 Te1 22.5(18) 2_655 2_655
O6 Ce2 O2 Te1 -158.9(10) 2_655 2_655
Te2 Ce2 O2 Te1 156(3) 2_655 2_655
Te4 Ce2 O2 Te1 20.3(14) 2_655 2_655
Ce2 Ce2 O2 Te1 -159.7(12) 2_655 2_655
O7 Te3 O9 Ce1 83.6(6) . .
O8 Te3 O9 Ce1 -177.0(6) . .
Cl2 Te3 O9 Ce1 175.0(2) . .
Ce1 Te3 O9 Ce1 180.0(9) 2_566 .
O7 Te3 O9 Ce1 -96.4(4) . 2_566
O8 Te3 O9 Ce1 3.0(4) . 2_566
Cl2 Te3 O9 Ce1 -5.0(9) . 2_566
O1 Ce1 O9 Te3 -90.0(6) . .
O4 Ce1 O9 Te3 90.2(6) 2 .
O3 Ce1 O9 Te3 3.7(6) . .
O9 Ce1 O9 Te3 -180.0(9) 2_566 .
O11 Ce1 O9 Te3 -11(2) 2_655 .
O8 Ce1 O9 Te3 -177.1(5) 2_566 .
Te3 Ce1 O9 Te3 -180.0(5) 2_566 .
Te4 Ce1 O9 Te3 -176.91(8) . .
Ce1 Ce1 O9 Te3 -180.0(9) 2_566 .
O1 Ce1 O9 Ce1 90.0(4) . 2_566
O4 Ce1 O9 Ce1 -89.8(4) 2 2_566
O3 Ce1 O9 Ce1 -176.3(5) . 2_566
O9 Ce1 O9 Ce1 0.0 2_566 2_566
O11 Ce1 O9 Ce1 169.4(16) 2_655 2_566
O8 Ce1 O9 Ce1 2.9(5) 2_566 2_566
Te3 Ce1 O9 Ce1 0.0(3) 2_566 2_566
Te4 Ce1 O9 Ce1 3.1(9) . 2_566
O4 Te2 O5 Te4 -89.5(8) . .
O6 Te2 O5 Te4 178.4(8) . .
Cl1 Te2 O5 Te4 -3.4(7) . .
Ce2 Te2 O5 Te4 -176.1(10) 2_655 .
O4 Te2 O5 Ce2 86.6(4) . 2_655
O6 Te2 O5 Ce2 -5.5(4) . 2_655
Cl1 Te2 O5 Ce2 172.7(4) . 2_655
O10 Te4 O5 Te2 80.6(8) . .
O11 Te4 O5 Te2 179.0(8) 2_655 .
O8 Te4 O5 Te2 178.9(6) 2_566 .
Ce1 Te4 O5 Te2 177.1(6) . .
Ce2 Te4 O5 Te2 176.2(10) 2_655 .
O10 Te4 O5 Ce2 -95.5(4) . 2_655
O11 Te4 O5 Ce2 2.8(3) 2_655 2_655
O8 Te4 O5 Ce2 2.7(9) 2_566 2_655
Ce1 Te4 O5 Ce2 0.9(4) . 2_655
O7 Te3 O8 Te4 -80.8(8) . 2_566
O9 Te3 O8 Te4 -173.5(9) . 2_566
Cl2 Te3 O8 Te4 3.3(7) . 2_566
Ce1 Te3 O8 Te4 -170.6(10) 2_566 2_566
O7 Te3 O8 Ce1 89.9(4) . 2_566
O9 Te3 O8 Ce1 -2.9(4) . 2_566
Cl2 Te3 O8 Ce1 173.9(3) . 2_566
O10 Ce2 O11 Te4 83.2(4) 1_655 2_655
O7 Ce2 O11 Te4 -92.4(4) 1_544 2_655
O2 Ce2 O11 Te4 174.5(4) . 2_655
O6 Ce2 O11 Te4 -171.2(14) . 2_655
O5 Ce2 O11 Te4 -2.8(3) 2_655 2_655
O6 Ce2 O11 Te4 -8.1(5) 2_655 2_655
Te2 Ce2 O11 Te4 -2.9(4) 2_655 2_655
Ce2 Ce2 O11 Te4 -12.2(8) 2_655 2_655
O10 Ce2 O11 Ce1 -89.8(5) 1_655 2_655
O7 Ce2 O11 Ce1 94.6(5) 1_544 2_655
O2 Ce2 O11 Ce1 1.6(5) . 2_655
O6 Ce2 O11 Ce1 15.9(19) . 2_655
O5 Ce2 O11 Ce1 -175.7(6) 2_655 2_655
O6 Ce2 O11 Ce1 179.0(4) 2_655 2_655
Te2 Ce2 O11 Ce1 -175.8(4) 2_655 2_655
Te4 Ce2 O11 Ce1 -172.9(8) 2_655 2_655
Ce2 Ce2 O11 Ce1 174.87(7) 2_655 2_655
O6 Te2 O4 Ce1 114(11) . 2
O5 Te2 O4 Ce1 34(11) . 2
Cl1 Te2 O4 Ce1 -44(11) . 2
Ce2 Te2 O4 Ce1 74(11) 2_655 2
O4 Ce1 O1 Te1 -116(5) 2 2_666
O3 Ce1 O1 Te1 -11(5) . 2_666
O9 Ce1 O1 Te1 65(5) . 2_666
O9 Ce1 O1 Te1 130(5) 2_566 2_666
O11 Ce1 O1 Te1 -106(5) 2_655 2_666
O8 Ce1 O1 Te1 -169(5) 2_566 2_666
Te3 Ce1 O1 Te1 160(5) 2_566 2_666
Te4 Ce1 O1 Te1 -135(5) . 2_666
Ce1 Ce1 O1 Te1 98(5) 2_566 2_666
O9 Te3 O7 Ce2 57(5) . 1_566
O8 Te3 O7 Ce2 -24(5) . 1_566
Cl2 Te3 O7 Ce2 -100(5) . 1_566
Ce1 Te3 O7 Ce2 17(5) 2_566 1_566
O11 Te4 O10 Ce2 28(12) 2_655 1_455
O8 Te4 O10 Ce2 -51(12) 2_566 1_455
O5 Te4 O10 Ce2 105(11) . 1_455
Ce1 Te4 O10 Ce2 -10(12) . 1_455
Ce2 Te4 O10 Ce2 65(12) 2_655 1_455
